data_4349666
loop_
_publ_author_name
'Lin, Chang-Gen'
'Fura, Gizaw D.'
'Long, Yong'
'Xuan, Weimin'
'Song, Yu-Fei'

_publ_section_title
;
 Polyoxometalate-based supramolecular hydrogels constructed through
 host--guest interactions
;
_journal_issue 5
_journal_name_full 'Inorganic Chemistry Frontiers'
_journal_page_first 789
_journal_paper_doi 10.1039/C7QI00030H
_journal_volume 4
_journal_year 2017
_chemical_formula_sum 'C78 H150 Mn Mo6 N5 O28'
_chemical_formula_weight 2235.41
_space_group_crystal_system monoclinic
_space_group_IT_number 15
_space_group_name_Hall '-C 2yc'
_space_group_name_H-M_alt 'C 1 2/c 1'
_atom_sites_solution_hydrogens geom
_atom_sites_solution_primary direct
_atom_sites_solution_secondary difmap
_audit_creation_method SHELXL-2014/7
_audit_update_record
;
2016-09-28 deposited with the CCDC.
2017-02-28 downloaded from the CCDC.
;
_cell_angle_alpha 90
_cell_angle_beta 126.024(3)
_cell_angle_gamma 90
_cell_formula_units_Z 4
_cell_length_a 34.9964(17)
_cell_length_b 14.5543(6)
_cell_length_c 23.6151(8)
_cell_measurement_reflns_used 9684
_cell_measurement_temperature 180.01(10)
_cell_measurement_theta_max 73.6940
_cell_measurement_theta_min 3.8100
_cell_volume 9728.1(8)
_computing_cell_refinement
;
CrysAlisPro, Agilent Technologies,
Version 1.171.37.35 (release 13-08-2014 CrysAlis171 .NET)
(compiled Aug 13 2014,18:06:01)
;
_computing_data_collection
;
CrysAlisPro, Agilent Technologies,
Version 1.171.37.35 (release 13-08-2014 CrysAlis171 .NET)
(compiled Aug 13 2014,18:06:01)
;
_computing_data_reduction
;
CrysAlisPro, Agilent Technologies,
Version 1.171.37.35 (release 13-08-2014 CrysAlis171 .NET)
(compiled Aug 13 2014,18:06:01)
;
_computing_molecular_graphics Diamond3
_computing_publication_material Wingx
_computing_structure_refinement 'SHELXL-2014/7 (Sheldrick, 2014)'
_computing_structure_solution 'SHELXS-2014/7 (Sheldrick, 2014)'
_diffrn_ambient_temperature 180.01(10)
_diffrn_measured_fraction_theta_full 0.988
_diffrn_measured_fraction_theta_max 0.954
_diffrn_measurement_device_type 'SuperNova, Dual, Cu at zero, AtlasS2'
_diffrn_radiation_type CuK\a
_diffrn_radiation_wavelength 1.54178
_diffrn_reflns_av_R_equivalents 0.0827
_diffrn_reflns_av_unetI/netI 0.0727
_diffrn_reflns_Laue_measured_fraction_full 0.988
_diffrn_reflns_Laue_measured_fraction_max 0.954
_diffrn_reflns_limit_h_max 43
_diffrn_reflns_limit_h_min -42
_diffrn_reflns_limit_k_max 17
_diffrn_reflns_limit_k_min -17
_diffrn_reflns_limit_l_max 19
_diffrn_reflns_limit_l_min -29
_diffrn_reflns_number 18651
_diffrn_reflns_point_group_measured_fraction_full 0.988
_diffrn_reflns_point_group_measured_fraction_max 0.954
_diffrn_reflns_theta_full 67.679
_diffrn_reflns_theta_max 73.861
_diffrn_reflns_theta_min 3.573
_diffrn_source 'sealed X-ray tube'
_exptl_absorpt_coefficient_mu 7.758
_exptl_absorpt_correction_T_max 1.00000
_exptl_absorpt_correction_T_min 0.44677
_exptl_absorpt_correction_type multi-scan
_exptl_absorpt_process_details
;
CrysAlisPro, Agilent Technologies,
Version 1.171.37.35 (release 13-08-2014 CrysAlis171 .NET)
(compiled Aug 13 2014,18:06:01)
Empirical absorption correction using spherical harmonics,
 implemented in SCALE3 ABSPACK scaling algorithm.
;
_exptl_crystal_colour orange
_exptl_crystal_density_diffrn 1.526
_exptl_crystal_description block
_exptl_crystal_F_000 4614
_exptl_crystal_size_max 0.130
_exptl_crystal_size_mid 0.120
_exptl_crystal_size_min 0.090
_refine_diff_density_max 3.476
_refine_diff_density_min -1.845
_refine_diff_density_rms 0.214
_refine_ls_extinction_method none
_refine_ls_goodness_of_fit_ref 1.067
_refine_ls_hydrogen_treatment constr
_refine_ls_matrix_type full
_refine_ls_number_parameters 588
_refine_ls_number_reflns 9414
_refine_ls_number_restraints 69
_refine_ls_restrained_S_all 1.064
_refine_ls_R_factor_all 0.1453
_refine_ls_R_factor_gt 0.1142
_refine_ls_shift/su_max 0.000
_refine_ls_shift/su_mean 0.000
_refine_ls_structure_factor_coef Fsqd
_refine_ls_weighting_details 'w=1/[\s^2^(Fo^2^)+(0.1522P)^2^+267.6384P] where P=(Fo^2^+2Fc^2^)/3'
_refine_ls_weighting_scheme calc
_refine_ls_wR_factor_gt 0.2961
_refine_ls_wR_factor_ref 0.3255
_reflns_Friedel_coverage 0.000
_reflns_number_gt 6628
_reflns_number_total 9414
_reflns_threshold_expression 'I > 2\s(I)'
_cod_data_source_file c7qi00030h2.cif
_cod_data_source_block shelx
_cod_original_sg_symbol_H-M 'C 2/c'
_cod_database_code 4349666
_shelx_shelxl_version_number 2014/7
_shelx_space_group_comment
;
The symmetry employed for this shelxl refinement is uniquely defined
by the following loop, which should always be used as a source of
symmetry information in preference to the above space-group names.
They are only intended as comments.
;
_shelx_estimated_absorpt_t_min 0.432
_shelx_estimated_absorpt_t_max 0.542

loop_
_space_group_symop_operation_xyz
'x, y, z'
'-x, y, -z+1/2'
'x+1/2, y+1/2, z'
'-x+1/2, y+1/2, -z+1/2'
'-x, -y, -z'
'x, -y, z-1/2'
'-x+1/2, -y+1/2, -z'
'x+1/2, -y+1/2, z-1/2'

loop_
_atom_site_label
_atom_site_type_symbol
_atom_site_fract_x
_atom_site_fract_y
_atom_site_fract_z
_atom_site_U_iso_or_equiv
_atom_site_adp_type
_atom_site_occupancy
_atom_site_site_symmetry_order
_atom_site_calc_flag
_atom_site_refinement_flags_posn
_atom_site_refinement_flags_adp
_atom_site_refinement_flags_occupancy
_atom_site_disorder_assembly
_atom_site_disorder_group
C1 C 0.8146(5) 0.1185(9) 0.0062(7) 0.051(3) Uani 1 1 d . . . . .
H1A H 0.8487 0.1243 0.0377 0.061 Uiso 1 1 calc R U . . .
H1B H 0.8070 0.0816 -0.0335 0.061 Uiso 1 1 calc R U . . .
C2 C 0.8117(5) 0.1217(9) 0.1118(6) 0.047(3) Uani 1 1 d . . . . .
H2A H 0.8020 0.0860 0.1361 0.056 Uiso 1 1 calc R U . . .
H2B H 0.8458 0.1270 0.1426 0.056 Uiso 1 1 calc R U . . .
C3 C 0.7972(5) 0.0688(8) 0.0443(7) 0.050(3) Uani 1 1 d . . . . .
C4 C 0.8630(6) -0.0474(12) 0.0976(9) 0.070(4) Uani 1 1 d . . . . .
C6' C 0.8460(12) -0.1973(18) 0.0295(15) 0.086(8) Uani 0.667(17) 1 d . U P A 1
C8' C 0.8411(15) -0.344(2) 0.083(2) 0.106(11) Uani 0.667(17) 1 d . U P A 1
C10' C 0.916(2) -0.325(2) 0.191(3) 0.136(9) Uani 0.667(17) 1 d . U P A 1
C12' C 0.9261(11) -0.173(2) 0.1447(19) 0.096(9) Uani 0.667(17) 1 d . U P A 1
C13' C 0.8515(17) -0.198(2) 0.141(2) 0.122(9) Uani 0.667(17) 1 d . U P A 1
C14' C 0.9063(16) -0.326(3) 0.078(2) 0.110(8) Uani 0.667(17) 1 d . U P A 1
C5 C 0.8736(7) -0.1514(12) 0.1073(10) 0.076(5) Uani 1 1 d D . . A 2
C6 C 0.901(2) -0.167(3) 0.075(3) 0.082(9) Uani 0.333(17) 1 d D U P A 2
H6A H 0.8830 -0.1458 0.0271 0.098 Uiso 0.333(17) 1 calc R U P A 2
H6B H 0.9310 -0.1330 0.1019 0.098 Uiso 0.333(17) 1 calc R U P A 2
C7 C 0.8597(10) -0.3091(18) 0.0434(15) 0.121(7) Uani 1 1 d D U . A 2
H7A H 0.8399 -0.2764 -0.0007 0.145 Uiso 1 1 calc R U . A 2
H7B H 0.8603 -0.3726 0.0316 0.145 Uiso 1 1 calc R U . A 2
C8 C 0.8330(15) -0.308(3) 0.0772(18) 0.109(13) Uani 0.333(17) 1 d D U P A 2
H8 H 0.8052 -0.3475 0.0569 0.131 Uiso 0.333(17) 1 calc R U P A 2
C9 C 0.8688(11) -0.3051(16) 0.1578(16) 0.135(8) Uani 1 1 d D U . A 2
H9A H 0.8725 -0.3684 0.1732 0.162 Uiso 1 1 calc R U . A 2
H9B H 0.8528 -0.2736 0.1745 0.162 Uiso 1 1 calc R U . A 2
C10 C 0.9199(15) -0.264(3) 0.201(3) 0.138(12) Uani 0.333(17) 1 d D U P A 2
H10 H 0.9401 -0.2819 0.2501 0.166 Uiso 0.333(17) 1 calc R U P A 2
C11 C 0.9414(14) -0.2813(18) 0.1599(18) 0.157(13) Uani 1 1 d D . . A 2
H11A H 0.9680 -0.2398 0.1789 0.189 Uiso 1 1 calc R U . A 2
H11B H 0.9542 -0.3432 0.1710 0.189 Uiso 1 1 calc R U . A 2
C12 C 0.9140(18) -0.159(3) 0.1872(16) 0.096(11) Uani 0.333(17) 1 d D U P A 2
H12A H 0.9430 -0.1317 0.1984 0.115 Uiso 0.333(17) 1 calc R U P A 2
H12B H 0.9053 -0.1294 0.2148 0.115 Uiso 0.333(17) 1 calc R U P A 2
C13 C 0.8253(10) -0.202(2) 0.069(2) 0.117(10) Uani 0.333(17) 1 d D U P A 2
H13A H 0.8061 -0.1858 0.0197 0.140 Uiso 0.333(17) 1 calc R U P A 2
H13B H 0.8087 -0.1825 0.0884 0.140 Uiso 0.333(17) 1 calc R U P A 2
C14 C 0.9107(12) -0.271(3) 0.079(2) 0.108(11) Uani 0.333(17) 1 d D U P A 2
H14 H 0.9261 -0.2912 0.0578 0.130 Uiso 0.333(17) 1 calc R U P A 2
C15 C 0.7441(5) 0.0480(8) -0.0034(8) 0.053(3) Uani 1 1 d . . . . .
H15A H 0.7376 0.0104 -0.0420 0.064 Uiso 1 1 calc R U . . .
H15B H 0.7362 0.0119 0.0229 0.064 Uiso 1 1 calc R U . . .
C16 C 0.7996(6) 0.4804(12) 0.3443(9) 0.070(4) Uani 1 1 d . . . . .
H16A H 0.8182 0.4782 0.3950 0.085 Uiso 1 1 calc R U . . .
H16B H 0.7771 0.5302 0.3286 0.085 Uiso 1 1 calc R U . . .
C17 C 0.7727(8) 0.3922(13) 0.3158(12) 0.090(6) Uani 1 1 d . . . . .
H17A H 0.7936 0.3407 0.3413 0.107 Uiso 1 1 calc R U . . .
H17B H 0.7603 0.3859 0.2669 0.107 Uiso 1 1 calc R U . . .
C18 C 0.7324(7) 0.3919(14) 0.3231(12) 0.088(6) Uani 1 1 d . . . . .
H18A H 0.7230 0.3289 0.3220 0.105 Uiso 1 1 calc R U . . .
H18B H 0.7435 0.4179 0.3681 0.105 Uiso 1 1 calc R U . . .
C19 C 0.6909(8) 0.4447(18) 0.2670(12) 0.108(8) Uani 1 1 d . . . . .
H19A H 0.6665 0.4424 0.2739 0.161 Uiso 1 1 calc R U . . .
H19B H 0.6999 0.5075 0.2684 0.161 Uiso 1 1 calc R U . . .
H19C H 0.6794 0.4185 0.2223 0.161 Uiso 1 1 calc R U . . .
C20 C 0.8048(7) 0.5257(13) 0.2462(9) 0.079(5) Uani 1 1 d . . . . .
H20A H 0.7826 0.4763 0.2195 0.095 Uiso 1 1 calc R U . . .
H20B H 0.8265 0.5284 0.2334 0.095 Uiso 1 1 calc R U . . .
C21 C 0.7772(7) 0.6175(13) 0.2251(10) 0.084(5) Uani 1 1 d . . . . .
H21A H 0.7611 0.6226 0.2473 0.101 Uiso 1 1 calc R U . . .
H21B H 0.7988 0.6688 0.2404 0.101 Uiso 1 1 calc R U . . .
C22 C 0.7417(9) 0.6195(15) 0.1468(13) 0.105(7) Uani 1 1 d . . . . .
H22A H 0.7561 0.5967 0.1249 0.126 Uiso 1 1 calc R U . . .
H22B H 0.7314 0.6822 0.1313 0.126 Uiso 1 1 calc R U . . .
C23 C 0.6996(10) 0.560(2) 0.1256(14) 0.140(11) Uani 1 1 d . . . . .
H23A H 0.6770 0.5618 0.0756 0.210 Uiso 1 1 calc R U . . .
H23B H 0.7099 0.4984 0.1407 0.210 Uiso 1 1 calc R U . . .
H23C H 0.6853 0.5837 0.1471 0.210 Uiso 1 1 calc R U . . .
C24 C 0.8625(7) 0.4184(14) 0.3350(9) 0.079(5) Uani 1 1 d . . . . .
H24A H 0.8417 0.3677 0.3075 0.095 Uiso 1 1 calc R U . . .
H24B H 0.8813 0.4322 0.3180 0.095 Uiso 1 1 calc R U . . .
C25 C 0.8946(9) 0.390(2) 0.4096(11) 0.114(8) Uani 1 1 d . . . . .
H25A H 0.8763 0.3797 0.4279 0.137 Uiso 1 1 calc R U . . .
H25B H 0.9173 0.4382 0.4369 0.137 Uiso 1 1 calc R U . . .
C26 C 0.9212(11) 0.300(3) 0.4163(14) 0.136(11) Uani 1 1 d . . . . .
H26A H 0.9338 0.3052 0.3893 0.163 Uiso 1 1 calc R U . . .
H26B H 0.9474 0.2897 0.4649 0.163 Uiso 1 1 calc R U . . .
C27 C 0.8904(13) 0.225(2) 0.3919(16) 0.151(12) Uani 1 1 d . . . . .
H27A H 0.9070 0.1696 0.3963 0.226 Uiso 1 1 calc R U . . .
H27B H 0.8782 0.2186 0.4191 0.226 Uiso 1 1 calc R U . . .
H27C H 0.8647 0.2341 0.3437 0.226 Uiso 1 1 calc R U . . .
C28 C 0.8610(7) 0.5875(13) 0.3683(10) 0.082(5) Uani 1 1 d . . . . .
H28A H 0.8393 0.6379 0.3565 0.098 Uiso 1 1 calc R U . . .
H28B H 0.8768 0.5731 0.4174 0.098 Uiso 1 1 calc R U . . .
C29 C 0.8978(8) 0.6182(18) 0.3570(12) 0.107(8) Uani 1 1 d . . . . .
H29A H 0.8826 0.6301 0.3077 0.128 Uiso 1 1 calc R U . . .
H29B H 0.9210 0.5699 0.3718 0.128 Uiso 1 1 calc R U . . .
C30 C 0.9227(11) 0.707(2) 0.4001(15) 0.141(12) Uani 1 1 d . . . . .
H30A H 0.8987 0.7526 0.3876 0.169 Uiso 1 1 calc R U . . .
H30B H 0.9390 0.6929 0.4494 0.169 Uiso 1 1 calc R U . . .
C31 C 0.9572(15) 0.748(3) 0.390(2) 0.21(2) Uani 1 1 d . . . . .
H31A H 0.9709 0.8018 0.4182 0.310 Uiso 1 1 calc R U . . .
H31B H 0.9817 0.7038 0.4033 0.310 Uiso 1 1 calc R U . . .
H31C H 0.9414 0.7635 0.3415 0.310 Uiso 1 1 calc R U . . .
C32 C 0.9626(6) 0.1662(15) 0.2422(10) 0.085(5) Uani 1 1 d . . . . .
H32A H 0.9388 0.2066 0.2373 0.102 Uiso 1 1 calc R U . . .
H32B H 0.9477 0.1313 0.1991 0.102 Uiso 1 1 calc R U . . .
C33 C 0.9776(10) 0.102(3) 0.2994(16) 0.155(13) Uani 1 1 d . . . . .
H33A H 0.9960 0.1349 0.3436 0.186 Uiso 1 1 calc R U . . .
H33B H 0.9977 0.0553 0.3003 0.186 Uiso 1 1 calc R U . . .
C34 C 0.9360(10) 0.056(3) 0.292(2) 0.200(19) Uani 1 1 d D . . . .
H34A H 0.9157 0.0289 0.2459 0.240 Uiso 1 1 calc R U . . .
H34B H 0.9177 0.1023 0.2961 0.240 Uiso 1 1 calc R U . . .
C35 C 0.9511(19) -0.019(5) 0.348(3) 0.22(5) Uani 0.5 1 d D . P . .
H35A H 0.9236 -0.0456 0.3405 0.331 Uiso 0.5 1 calc R U P . .
H35B H 0.9686 -0.0656 0.3432 0.331 Uiso 0.5 1 calc R U P . .
H35C H 0.9706 0.0079 0.3934 0.331 Uiso 0.5 1 calc R U P . .
C36 C 0.9769(9) 0.292(3) 0.1843(14) 0.151(12) Uani 1 1 d . . . . .
H36A H 0.9597 0.2555 0.1416 0.181 Uiso 1 1 calc R U . . .
H36B H 0.9541 0.3304 0.1838 0.181 Uiso 1 1 calc R U . . .
C37 C 1.0084(11) 0.347(2) 0.184(2) 0.185(19) Uani 1 1 d . . . . .
H37A H 1.0264 0.3119 0.1718 0.222 Uiso 1 1 calc R U . . .
H37B H 1.0302 0.3757 0.2289 0.222 Uiso 1 1 calc R U . . .
C39 C 1.0053(14) 0.497(3) 0.125(3) 0.26(3) Uani 1 1 d D . . . .
H39A H 0.9834 0.5386 0.0884 0.390 Uiso 1 1 calc R U . . .
H39B H 1.0231 0.5287 0.1689 0.390 Uiso 1 1 calc R U . . .
H39C H 1.0265 0.4732 0.1151 0.390 Uiso 1 1 calc R U . . .
C38 C 0.9786(12) 0.419(3) 0.128(3) 0.24(3) Uani 1 1 d D . . . .
H38A H 0.9601 0.3889 0.0830 0.291 Uiso 1 1 calc R U . . .
H38B H 0.9567 0.4444 0.1366 0.291 Uiso 1 1 calc R U . . .
Mn1 Mn 0.7500 0.2500 0.0000 0.0283(5) Uani 1 2 d S . P . .
Mo1 Mo 0.65713(4) 0.15855(7) -0.01252(5) 0.0457(3) Uani 1 1 d . . . . .
Mo2 Mo 0.66045(4) 0.15393(8) -0.15180(5) 0.0474(3) Uani 1 1 d . . . . .
Mo3 Mo 0.75372(4) 0.24516(7) -0.13821(5) 0.0463(3) Uani 1 1 d . . . . .
N1 N 0.8183(4) -0.0247(7) 0.0654(7) 0.055(3) Uani 1 1 d . . . . .
N2 N 0.8326(5) 0.5029(10) 0.3240(7) 0.070(4) Uani 1 1 d . . . . .
N3 N 1.0000 0.2229(17) 0.2500 0.084(6) Uani 1 2 d S T P . .
O1 O 0.7173(3) 0.1410(6) -0.1462(4) 0.0458(19) Uani 1 1 d . . . . .
O2 O 0.6249(3) 0.2136(8) -0.2287(5) 0.065(3) Uani 1 1 d . . . . .
O3 O 0.6413(4) 0.0416(8) -0.1704(6) 0.073(3) Uani 1 1 d . . . . .
O4 O 0.6342(3) 0.1986(7) -0.1046(4) 0.048(2) Uani 1 1 d . . . . .
O5 O 0.7138(3) 0.1265(5) -0.0314(4) 0.0421(18) Uani 1 1 d . . . . .
O6 O 0.6193(4) 0.2186(8) -0.0049(5) 0.063(3) Uani 1 1 d . . . . .
O7 O 0.6382(4) 0.0450(8) -0.0259(6) 0.070(3) Uani 1 1 d . . . . .
O8 O 0.7123(3) 0.1490(6) 0.0841(4) 0.047(2) Uani 1 1 d . . . . .
O9 O 0.7162(4) 0.2991(8) -0.2164(5) 0.064(3) Uani 1 1 d . . . . .
O10 O 0.7940(4) 0.1914(7) -0.1435(5) 0.061(2) Uani 1 1 d . . . . .
O11 O 0.7944(3) 0.2074(5) -0.0181(4) 0.0405(18) Uani 1 1 d . . . . .
O12 O 0.7084(3) 0.2888(5) -0.0986(4) 0.0429(19) Uani 1 1 d . . . . .
O13 O 0.8964(5) 0.0092(10) 0.1193(9) 0.107(5) Uani 1 1 d . . . . .
O20 O 0.9108(13) 0.067(3) 0.9835(19) 0.162(12) Uiso 0.65 1 d . . P . .
O20' O 0.951(3) 0.117(6) 1.011(4) 0.19(3) Uiso 0.35 1 d . . P . .

loop_
_atom_site_aniso_label
_atom_site_aniso_U_11
_atom_site_aniso_U_22
_atom_site_aniso_U_33
_atom_site_aniso_U_23
_atom_site_aniso_U_13
_atom_site_aniso_U_12
C1 0.066(8) 0.045(7) 0.062(8) 0.004(6) 0.050(7) 0.019(6)
C2 0.059(7) 0.042(7) 0.045(6) -0.001(5) 0.033(6) 0.001(5)
C3 0.067(8) 0.030(6) 0.069(8) -0.002(6) 0.050(7) 0.003(5)
C4 0.084(11) 0.063(10) 0.082(11) 0.005(8) 0.059(10) 0.009(9)
C6' 0.14(2) 0.057(13) 0.087(17) -0.022(12) 0.084(17) 0.002(14)
C8' 0.18(3) 0.06(2) 0.13(2) 0.049(18) 0.13(2) 0.06(2)
C10' 0.23(2) 0.054(11) 0.20(2) 0.024(13) 0.16(2) 0.015(14)
C12' 0.091(18) 0.066(15) 0.12(2) -0.010(15) 0.056(17) 0.027(13)
C13' 0.22(2) 0.048(10) 0.19(2) 0.023(13) 0.17(2) 0.010(12)
C14' 0.153(19) 0.081(14) 0.128(18) -0.003(14) 0.099(17) 0.017(16)
C5 0.102(13) 0.066(10) 0.091(12) 0.009(9) 0.074(11) 0.025(9)
C6 0.14(2) 0.060(15) 0.087(18) -0.020(14) 0.090(18) 0.005(16)
C7 0.161(19) 0.087(13) 0.133(17) -0.007(13) 0.096(17) 0.013(14)
C8 0.18(3) 0.06(3) 0.14(2) 0.05(2) 0.12(3) 0.06(2)
C9 0.23(2) 0.059(9) 0.20(2) 0.023(12) 0.17(2) 0.009(12)
C10 0.23(3) 0.056(14) 0.20(2) 0.022(17) 0.16(2) 0.016(17)
C11 0.26(4) 0.075(16) 0.21(3) 0.008(19) 0.17(3) 0.03(2)
C12 0.093(19) 0.065(17) 0.12(3) -0.008(17) 0.057(18) 0.028(15)
C13 0.22(2) 0.046(13) 0.19(2) 0.019(15) 0.18(2) 0.009(15)
C14 0.15(2) 0.082(18) 0.13(2) -0.002(17) 0.100(19) 0.020(18)
C15 0.090(10) 0.034(6) 0.078(9) 0.008(6) 0.074(8) 0.021(6)
C16 0.093(11) 0.072(10) 0.085(11) -0.024(9) 0.074(10) -0.017(9)
C17 0.126(16) 0.071(11) 0.112(15) -0.031(11) 0.093(14) -0.014(11)
C18 0.103(14) 0.075(12) 0.107(15) -0.026(11) 0.073(13) -0.018(11)
C19 0.107(16) 0.13(2) 0.118(17) -0.044(16) 0.085(15) -0.022(15)
C20 0.107(13) 0.086(12) 0.078(11) -0.018(9) 0.073(11) -0.003(10)
C21 0.108(14) 0.077(12) 0.075(11) -0.013(9) 0.057(11) 0.004(10)
C22 0.128(19) 0.071(13) 0.113(17) -0.017(12) 0.069(16) -0.001(13)
C23 0.15(2) 0.13(2) 0.109(19) -0.022(17) 0.057(18) 0.03(2)
C24 0.095(12) 0.101(14) 0.069(10) -0.001(9) 0.064(10) 0.008(10)
C25 0.110(16) 0.17(2) 0.084(14) 0.001(15) 0.067(13) 0.024(16)
C26 0.13(2) 0.19(3) 0.081(16) 0.015(19) 0.061(16) 0.04(2)
C27 0.17(3) 0.15(3) 0.11(2) 0.01(2) 0.07(2) 0.03(2)
C28 0.108(13) 0.087(12) 0.084(11) -0.040(10) 0.076(11) -0.034(10)
C29 0.119(16) 0.15(2) 0.104(15) -0.035(15) 0.093(14) -0.041(15)
C30 0.17(2) 0.18(3) 0.14(2) -0.06(2) 0.13(2) -0.09(2)
C31 0.27(5) 0.20(4) 0.26(5) -0.05(3) 0.22(4) -0.09(4)
C32 0.063(10) 0.106(15) 0.082(12) 0.004(11) 0.040(9) -0.001(10)
C33 0.104(18) 0.22(4) 0.14(2) 0.05(2) 0.072(18) -0.02(2)
C34 0.11(2) 0.24(4) 0.21(4) 0.07(3) 0.07(2) -0.05(2)
C35 0.12(4) 0.38(12) 0.14(5) 0.14(7) 0.07(4) -0.03(6)
C36 0.084(16) 0.22(4) 0.101(18) 0.04(2) 0.025(14) 0.00(2)
C37 0.12(2) 0.15(3) 0.25(5) 0.09(3) 0.09(3) 0.00(2)
C39 0.19(4) 0.16(4) 0.31(6) 0.07(4) 0.08(4) 0.03(3)
C38 0.13(3) 0.18(4) 0.32(6) 0.13(4) 0.07(3) 0.02(3)
Mn1 0.0399(12) 0.0298(11) 0.0284(11) -0.0005(9) 0.0273(10) 0.0045(9)
Mo1 0.0577(6) 0.0510(6) 0.0526(6) -0.0022(4) 0.0458(5) -0.0001(4)
Mo2 0.0548(6) 0.0590(7) 0.0443(5) -0.0056(5) 0.0380(5) 0.0016(5)
Mo3 0.0679(7) 0.0494(6) 0.0478(6) -0.0018(5) 0.0486(5) 0.0009(5)
N1 0.075(7) 0.040(6) 0.080(8) 0.013(5) 0.061(7) 0.019(5)
N2 0.090(9) 0.083(9) 0.069(8) -0.019(7) 0.065(8) -0.007(7)
N3 0.052(10) 0.099(16) 0.095(15) 0.000 0.040(11) 0.000
O1 0.055(5) 0.054(5) 0.047(4) -0.008(4) 0.040(4) 0.004(4)
O2 0.057(5) 0.091(8) 0.046(5) 0.000(5) 0.030(5) 0.014(5)
O3 0.088(7) 0.076(7) 0.089(8) -0.019(6) 0.072(7) -0.008(6)
O4 0.056(5) 0.065(6) 0.046(4) 0.004(4) 0.043(4) 0.004(4)
O5 0.066(5) 0.036(4) 0.048(4) 0.007(3) 0.046(4) 0.009(4)
O6 0.064(6) 0.072(7) 0.068(6) -0.008(5) 0.047(5) -0.008(5)
O7 0.087(7) 0.076(7) 0.077(7) -0.002(6) 0.064(6) -0.004(6)
O8 0.057(5) 0.060(5) 0.046(4) -0.002(4) 0.042(4) -0.007(4)
O9 0.079(6) 0.076(7) 0.046(5) 0.019(5) 0.042(5) 0.018(5)
O10 0.073(6) 0.069(6) 0.067(6) -0.008(5) 0.055(5) -0.001(5)
O11 0.054(4) 0.041(4) 0.049(4) 0.006(3) 0.042(4) 0.009(4)
O12 0.066(5) 0.037(4) 0.048(4) 0.009(3) 0.046(4) 0.013(4)
O13 0.106(11) 0.080(9) 0.137(13) 0.027(9) 0.073(10) 0.027(8)

loop_
_atom_type_symbol
_atom_type_description
_atom_type_scat_dispersion_real
_atom_type_scat_dispersion_imag
_atom_type_scat_source
C C 0.0180 0.0090 'International Tables Vol C Tables 4.2.6.8 and 6.1.1.4'
H H 0.0000 0.0000 'International Tables Vol C Tables 4.2.6.8 and 6.1.1.4'
Mn Mn -0.5300 2.8050 'International Tables Vol C Tables 4.2.6.8 and 6.1.1.4'
Mo Mo -0.0480 2.7340 'International Tables Vol C Tables 4.2.6.8 and 6.1.1.4'
N N 0.0310 0.0180 'International Tables Vol C Tables 4.2.6.8 and 6.1.1.4'
O O 0.0490 0.0320 'International Tables Vol C Tables 4.2.6.8 and 6.1.1.4'

loop_
_geom_angle_atom_site_label_1
_geom_angle_atom_site_label_2
_geom_angle_atom_site_label_3
_geom_angle
_geom_angle_site_symmetry_1
_geom_angle_site_symmetry_3
O11 C1 C3 112.9(9) . .
O11 C1 H1A 109.0 . .
C3 C1 H1A 109.0 . .
O11 C1 H1B 109.0 . .
C3 C1 H1B 109.0 . .
H1A C1 H1B 107.8 . .
O12 C2 C3 113.9(10) 7_655 .
O12 C2 H2A 108.8 7_655 .
C3 C2 H2A 108.8 . .
O12 C2 H2B 108.8 7_655 .
C3 C2 H2B 108.8 . .
H2A C2 H2B 107.7 . .
N1 C3 C15 102.4(10) . .
N1 C3 C1 109.6(10) . .
C15 C3 C1 112.9(11) . .
N1 C3 C2 108.1(11) . .
C15 C3 C2 112.0(10) . .
C1 C3 C2 111.3(11) . .
O13 C4 N1 124.9(16) . .
O13 C4 C5 119.6(16) . .
N1 C4 C5 115.5(16) . .
C4 C5 C13 107.1(18) . .
C4 C5 C6 103(2) . .
C13 C5 C6 115(3) . .
C4 C5 C12 103(2) . .
C13 C5 C12 125(3) . .
C6 C5 C12 101(4) . .
C14 C6 C5 106(3) . .
C14 C6 H6A 110.5 . .
C5 C6 H6A 110.5 . .
C14 C6 H6B 110.5 . .
C5 C6 H6B 110.5 . .
H6A C6 H6B 108.7 . .
C8 C7 C14 124(3) . .
C8 C7 H7A 106.3 . .
C14 C7 H7A 106.3 . .
C8 C7 H7B 106.3 . .
C14 C7 H7B 106.3 . .
H7A C7 H7B 106.4 . .
C9 C8 C7 110(3) . .
C9 C8 C13 94.7(16) . .
C7 C8 C13 93(3) . .
C9 C8 H8 118.1 . .
C7 C8 H8 118.1 . .
C13 C8 H8 118.1 . .
C8 C9 C10 127(3) . .
C8 C9 H9A 105.7 . .
C10 C9 H9A 105.7 . .
C8 C9 H9B 105.7 . .
C10 C9 H9B 105.7 . .
H9A C9 H9B 106.1 . .
C12 C10 C11 95(3) . .
C12 C10 C9 106(4) . .
C11 C10 C9 109(3) . .
C12 C10 H10 114.9 . .
C11 C10 H10 114.9 . .
C9 C10 H10 114.9 . .
C14 C11 C10 120(4) . .
C14 C11 H11A 107.2 . .
C10 C11 H11A 107.2 . .
C14 C11 H11B 107.2 . .
C10 C11 H11B 107.2 . .
H11A C11 H11B 106.9 . .
C10 C12 C5 104(3) . .
C10 C12 H12A 111.0 . .
C5 C12 H12A 111.0 . .
C10 C12 H12B 111.0 . .
C5 C12 H12B 111.0 . .
H12A C12 H12B 109.0 . .
C5 C13 C8 110(3) . .
C5 C13 H13A 109.6 . .
C8 C13 H13A 109.6 . .
C5 C13 H13B 109.6 . .
C8 C13 H13B 109.6 . .
H13A C13 H13B 108.1 . .
C11 C14 C6 98(4) . .
C11 C14 C7 113(3) . .
C6 C14 C7 100(3) . .
C11 C14 H14 114.6 . .
C6 C14 H14 114.6 . .
C7 C14 H14 114.6 . .
O5 C15 C3 115.5(10) . .
O5 C15 H15A 108.4 . .
C3 C15 H15A 108.4 . .
O5 C15 H15B 108.4 . .
C3 C15 H15B 108.4 . .
H15A C15 H15B 107.5 . .
C17 C16 N2 115.9(12) . .
C17 C16 H16A 108.3 . .
N2 C16 H16A 108.3 . .
C17 C16 H16B 108.3 . .
N2 C16 H16B 108.3 . .
H16A C16 H16B 107.4 . .
C16 C17 C18 109.5(14) . .
C16 C17 H17A 109.8 . .
C18 C17 H17A 109.8 . .
C16 C17 H17B 109.8 . .
C18 C17 H17B 109.8 . .
H17A C17 H17B 108.2 . .
C19 C18 C17 112.7(19) . .
C19 C18 H18A 109.1 . .
C17 C18 H18A 109.1 . .
C19 C18 H18B 109.1 . .
C17 C18 H18B 109.1 . .
H18A C18 H18B 107.8 . .
C18 C19 H19A 109.5 . .
C18 C19 H19B 109.5 . .
H19A C19 H19B 109.5 . .
C18 C19 H19C 109.5 . .
H19A C19 H19C 109.5 . .
H19B C19 H19C 109.5 . .
N2 C20 C21 114.1(13) . .
N2 C20 H20A 108.7 . .
C21 C20 H20A 108.7 . .
N2 C20 H20B 108.7 . .
C21 C20 H20B 108.7 . .
H20A C20 H20B 107.6 . .
C22 C21 C20 108.6(15) . .
C22 C21 H21A 110.0 . .
C20 C21 H21A 110.0 . .
C22 C21 H21B 110.0 . .
C20 C21 H21B 110.0 . .
H21A C21 H21B 108.3 . .
C21 C22 C23 110(2) . .
C21 C22 H22A 109.7 . .
C23 C22 H22A 109.7 . .
C21 C22 H22B 109.7 . .
C23 C22 H22B 109.7 . .
H22A C22 H22B 108.2 . .
C22 C23 H23A 109.5 . .
C22 C23 H23B 109.5 . .
H23A C23 H23B 109.5 . .
C22 C23 H23C 109.5 . .
H23A C23 H23C 109.5 . .
H23B C23 H23C 109.5 . .
C25 C24 N2 112.9(15) . .
C25 C24 H24A 109.0 . .
N2 C24 H24A 109.0 . .
C25 C24 H24B 109.0 . .
N2 C24 H24B 109.0 . .
H24A C24 H24B 107.8 . .
C24 C25 C26 110.1(19) . .
C24 C25 H25A 109.6 . .
C26 C25 H25A 109.6 . .
C24 C25 H25B 109.6 . .
C26 C25 H25B 109.6 . .
H25A C25 H25B 108.1 . .
C27 C26 C25 110(3) . .
C27 C26 H26A 109.6 . .
C25 C26 H26A 109.6 . .
C27 C26 H26B 109.6 . .
C25 C26 H26B 109.6 . .
H26A C26 H26B 108.1 . .
C26 C27 H27A 109.5 . .
C26 C27 H27B 109.5 . .
H27A C27 H27B 109.5 . .
C26 C27 H27C 109.5 . .
H27A C27 H27C 109.5 . .
H27B C27 H27C 109.5 . .
C29 C28 N2 112.9(13) . .
C29 C28 H28A 109.0 . .
N2 C28 H28A 109.0 . .
C29 C28 H28B 109.0 . .
N2 C28 H28B 109.0 . .
H28A C28 H28B 107.8 . .
C28 C29 C30 109.6(16) . .
C28 C29 H29A 109.8 . .
C30 C29 H29A 109.8 . .
C28 C29 H29B 109.8 . .
C30 C29 H29B 109.8 . .
H29A C29 H29B 108.2 . .
C31 C30 C29 115(2) . .
C31 C30 H30A 108.5 . .
C29 C30 H30A 108.5 . .
C31 C30 H30B 108.5 . .
C29 C30 H30B 108.5 . .
H30A C30 H30B 107.5 . .
C30 C31 H31A 109.5 . .
C30 C31 H31B 109.5 . .
H31A C31 H31B 109.5 . .
C30 C31 H31C 109.5 . .
H31A C31 H31C 109.5 . .
H31B C31 H31C 109.5 . .
C33 C32 N3 115.8(16) . .
C33 C32 H32A 108.3 . .
N3 C32 H32A 108.3 . .
C33 C32 H32B 108.3 . .
N3 C32 H32B 108.3 . .
H32A C32 H32B 107.4 . .
C32 C33 C34 112(2) . .
C32 C33 H33A 109.2 . .
C34 C33 H33A 109.2 . .
C32 C33 H33B 109.2 . .
C34 C33 H33B 109.2 . .
H33A C33 H33B 107.9 . .
C33 C34 C35 113(3) . .
C33 C34 H34A 109.0 . .
C35 C34 H34A 109.0 . .
C33 C34 H34B 109.0 . .
C35 C34 H34B 109.0 . .
H34A C34 H34B 107.8 . .
C34 C35 H35A 109.5 . .
C34 C35 H35B 109.5 . .
H35A C35 H35B 109.5 . .
C34 C35 H35C 109.5 . .
H35A C35 H35C 109.5 . .
H35B C35 H35C 109.5 . .
C37 C36 N3 115(2) . .
C37 C36 H36A 108.5 . .
N3 C36 H36A 108.5 . .
C37 C36 H36B 108.5 . .
N3 C36 H36B 108.5 . .
H36A C36 H36B 107.5 . .
C36 C37 C38 105(3) . .
C36 C37 H37A 110.7 . .
C38 C37 H37A 110.7 . .
C36 C37 H37B 110.7 . .
C38 C37 H37B 110.7 . .
H37A C37 H37B 108.8 . .
C38 C39 H39A 109.5 . .
C38 C39 H39B 109.5 . .
H39A C39 H39B 109.5 . .
C38 C39 H39C 109.5 . .
H39A C39 H39C 109.5 . .
H39B C39 H39C 109.5 . .
C39 C38 C37 116(3) . .
C39 C38 H38A 108.3 . .
C37 C38 H38A 108.3 . .
C39 C38 H38B 108.3 . .
C37 C38 H38B 108.3 . .
H38A C38 H38B 107.4 . .
O11 Mn1 O11 180.0(2) 7_655 .
O11 Mn1 O12 92.1(3) 7_655 .
O11 Mn1 O12 87.9(3) . .
O11 Mn1 O12 87.9(3) 7_655 7_655
O11 Mn1 O12 92.1(3) . 7_655
O12 Mn1 O12 180.0 . 7_655
O11 Mn1 O5 87.4(3) 7_655 .
O11 Mn1 O5 92.6(3) . .
O12 Mn1 O5 87.3(3) . .
O12 Mn1 O5 92.7(3) 7_655 .
O11 Mn1 O5 92.6(3) 7_655 7_655
O11 Mn1 O5 87.4(3) . 7_655
O12 Mn1 O5 92.7(3) . 7_655
O12 Mn1 O5 87.3(3) 7_655 7_655
O5 Mn1 O5 180.0 . 7_655
O11 Mn1 Mo3 44.1(2) 7_655 7_655
O11 Mn1 Mo3 135.9(2) . 7_655
O12 Mn1 Mo3 136.2(2) . 7_655
O12 Mn1 Mo3 43.8(2) 7_655 7_655
O5 Mn1 Mo3 90.1(2) . 7_655
O5 Mn1 Mo3 89.9(2) 7_655 7_655
O11 Mn1 Mo3 135.9(2) 7_655 .
O11 Mn1 Mo3 44.1(2) . .
O12 Mn1 Mo3 43.8(2) . .
O12 Mn1 Mo3 136.2(2) 7_655 .
O5 Mn1 Mo3 89.9(2) . .
O5 Mn1 Mo3 90.1(2) 7_655 .
Mo3 Mn1 Mo3 180.0 7_655 .
O11 Mn1 Mo1 44.5(2) 7_655 .
O11 Mn1 Mo1 135.5(2) . .
O12 Mn1 Mo1 90.3(2) . .
O12 Mn1 Mo1 89.7(2) 7_655 .
O5 Mn1 Mo1 42.9(2) . .
O5 Mn1 Mo1 137.1(2) 7_655 .
Mo3 Mn1 Mo1 60.21(3) 7_655 .
Mo3 Mn1 Mo1 119.79(2) . .
O11 Mn1 Mo1 135.5(2) 7_655 7_655
O11 Mn1 Mo1 44.5(2) . 7_655
O12 Mn1 Mo1 89.7(2) . 7_655
O12 Mn1 Mo1 90.3(2) 7_655 7_655
O5 Mn1 Mo1 137.1(2) . 7_655
O5 Mn1 Mo1 42.9(2) 7_655 7_655
Mo3 Mn1 Mo1 119.79(3) 7_655 7_655
Mo3 Mn1 Mo1 60.21(3) . 7_655
Mo1 Mn1 Mo1 180.00(3) . 7_655
O6 Mo1 O7 105.9(5) . .
O6 Mo1 O4 97.7(4) . .
O7 Mo1 O4 102.9(5) . .
O6 Mo1 O8 102.2(4) . .
O7 Mo1 O8 98.9(5) . .
O4 Mo1 O8 145.1(3) . .
O6 Mo1 O5 160.0(4) . .
O7 Mo1 O5 92.9(4) . .
O4 Mo1 O5 71.1(3) . .
O8 Mo1 O5 80.8(3) . .
O6 Mo1 O11 90.4(4) . 7_655
O7 Mo1 O11 162.4(4) . 7_655
O4 Mo1 O11 81.0(3) . 7_655
O8 Mo1 O11 70.5(3) . 7_655
O5 Mo1 O11 71.9(3) . 7_655
O6 Mo1 Mo2 126.7(4) . .
O7 Mo1 Mo2 91.8(3) . .
O4 Mo1 Mo2 29.1(2) . .
O8 Mo1 Mo2 124.5(2) . .
O5 Mo1 Mo2 44.2(2) . .
O11 Mo1 Mo2 83.45(17) 7_655 .
O6 Mo1 Mn1 124.5(4) . .
O7 Mo1 Mn1 129.6(3) . .
O4 Mo1 Mn1 73.5(3) . .
O8 Mo1 Mn1 71.6(2) . .
O5 Mo1 Mn1 37.4(2) . .
O11 Mo1 Mn1 34.53(17) 7_655 .
Mo2 Mo1 Mn1 60.36(2) . .
O6 Mo1 Mo3 88.2(4) . 7_655
O7 Mo1 Mo3 127.2(4) . 7_655
O4 Mo1 Mo3 125.7(3) . 7_655
O8 Mo1 Mo3 28.8(3) . 7_655
O5 Mo1 Mo3 85.5(2) . 7_655
O11 Mo1 Mo3 44.85(19) 7_655 7_655
Mo2 Mo1 Mo3 119.99(4) . 7_655
Mn1 Mo1 Mo3 59.64(2) . 7_655
O2 Mo2 O3 106.2(6) . .
O2 Mo2 O1 101.5(4) . .
O3 Mo2 O1 99.0(4) . .
O2 Mo2 O4 98.4(4) . .
O3 Mo2 O4 102.8(4) . .
O1 Mo2 O4 144.9(4) . .
O2 Mo2 O5 159.3(4) . .
O3 Mo2 O5 93.5(5) . .
O1 Mo2 O5 81.1(3) . .
O4 Mo2 O5 70.5(3) . .
O2 Mo2 O12 89.3(4) . .
O3 Mo2 O12 163.0(5) . .
O1 Mo2 O12 70.6(3) . .
O4 Mo2 O12 81.1(3) . .
O5 Mo2 O12 72.0(3) . .
O2 Mo2 Mo1 127.2(3) . .
O3 Mo2 Mo1 92.1(3) . .
O1 Mo2 Mo1 124.3(2) . .
O4 Mo2 Mo1 28.8(3) . .
O5 Mo2 Mo1 43.68(18) . .
O12 Mo2 Mo1 83.50(17) . .
O2 Mo2 Mo3 87.7(4) . .
O3 Mo2 Mo3 127.5(3) . .
O1 Mo2 Mo3 28.9(3) . .
O4 Mo2 Mo3 125.3(3) . .
O5 Mo2 Mo3 85.14(19) . .
O12 Mo2 Mo3 44.50(17) . .
Mo1 Mo2 Mo3 119.32(4) . .
O10 Mo3 O9 106.3(5) . .
O10 Mo3 O8 101.9(4) . 7_655
O9 Mo3 O8 97.7(5) . 7_655
O10 Mo3 O1 99.4(4) . .
O9 Mo3 O1 102.3(5) . .
O8 Mo3 O1 145.2(3) 7_655 .
O10 Mo3 O12 161.1(4) . .
O9 Mo3 O12 92.1(4) . .
O8 Mo3 O12 79.4(3) 7_655 .
O1 Mo3 O12 71.7(3) . .
O10 Mo3 O11 92.4(4) . .
O9 Mo3 O11 160.3(4) . .
O8 Mo3 O11 71.7(3) 7_655 .
O1 Mo3 O11 80.3(3) . .
O12 Mo3 O11 70.0(3) . .
O10 Mo3 Mn1 126.8(4) . .
O9 Mo3 Mn1 126.9(3) . .
O8 Mo3 Mn1 72.3(2) 7_655 .
O1 Mo3 Mn1 72.9(2) . .
O12 Mo3 Mn1 35.3(2) . .
O11 Mo3 Mn1 34.70(17) . .
O10 Mo3 Mo2 128.3(4) . .
O9 Mo3 Mo2 89.5(4) . .
O8 Mo3 Mo2 124.9(2) 7_655 .
O1 Mo3 Mo2 29.0(2) . .
O12 Mo3 Mo2 45.6(2) . .
O11 Mo3 Mo2 83.62(19) . .
Mn1 Mo3 Mo2 60.53(2) . .
O10 Mo3 Mo1 88.6(4) . 7_655
O9 Mo3 Mo1 126.8(4) . 7_655
O8 Mo3 Mo1 29.4(3) 7_655 7_655
O1 Mo3 Mo1 125.6(2) . 7_655
O12 Mo3 Mo1 83.7(2) . 7_655
O11 Mo3 Mo1 45.6(2) . 7_655
Mn1 Mo3 Mo1 60.15(2) . 7_655
Mo2 Mo3 Mo1 120.68(3) . 7_655
C4 N1 C3 127.5(13) . .
C16 N2 C20 111.2(13) . .
C16 N2 C24 110.0(13) . .
C20 N2 C24 105.4(11) . .
C16 N2 C28 105.4(11) . .
C20 N2 C28 110.1(14) . .
C24 N2 C28 114.9(14) . .
C32 N3 C32 111(2) 2_755 .
C32 N3 C36 112.1(15) 2_755 .
C32 N3 C36 108.9(13) . .
C32 N3 C36 108.9(13) 2_755 2_755
C32 N3 C36 112.1(15) . 2_755
C36 N3 C36 103(3) . 2_755
Mo3 O1 Mo2 122.1(4) . .
Mo1 O4 Mo2 122.1(5) . .
C15 O5 Mn1 113.4(8) . .
C15 O5 Mo1 123.8(6) . .
Mn1 O5 Mo1 99.7(3) . .
C15 O5 Mo2 122.9(7) . .
Mn1 O5 Mo2 99.8(3) . .
Mo1 O5 Mo2 92.2(3) . .
Mo3 O8 Mo1 121.8(5) 7_655 .
C1 O11 Mn1 118.3(7) . .
C1 O11 Mo3 119.9(7) . .
Mn1 O11 Mo3 101.2(3) . .
C1 O11 Mo1 121.4(7) . 7_655
Mn1 O11 Mo1 100.9(3) . 7_655
Mo3 O11 Mo1 89.6(3) . 7_655
C2 O12 Mn1 116.6(7) 7_655 .
C2 O12 Mo3 121.3(7) 7_655 .
Mn1 O12 Mo3 100.9(3) . .
C2 O12 Mo2 122.1(7) 7_655 .
Mn1 O12 Mo2 100.8(3) . .
Mo3 O12 Mo2 89.9(3) . .

loop_
_geom_bond_atom_site_label_1
_geom_bond_atom_site_label_2
_geom_bond_distance
_geom_bond_site_symmetry_2
C1 O11 1.424(14) .
C1 C3 1.537(17) .
C1 H1A 0.9700 .
C1 H1B 0.9700 .
C2 O12 1.424(14) 7_655
C2 C3 1.561(17) .
C2 H2A 0.9700 .
C2 H2B 0.9700 .
C3 N1 1.488(15) .
C3 C15 1.53(2) .
C4 O13 1.27(2) .
C4 N1 1.32(2) .
C4 C5 1.54(2) .
C5 C13 1.55(2) .
C5 C6 1.558(19) .
C5 C12 1.56(2) .
C6 C14 1.55(2) .
C6 H6A 0.9700 .
C6 H6B 0.9700 .
C7 C8 1.55(2) .
C7 C14 1.56(2) .
C7 H7A 0.9700 .
C7 H7B 0.9700 .
C8 C9 1.55(2) .
C8 C13 1.56(2) .
C8 H8 0.9800 .
C9 C10 1.56(2) .
C9 H9A 0.9700 .
C9 H9B 0.9700 .
C10 C12 1.55(2) .
C10 C11 1.55(2) .
C10 H10 0.9800 .
C11 C14 1.54(2) .
C11 H11A 0.9700 .
C11 H11B 0.9700 .
C12 H12A 0.9700 .
C12 H12B 0.9700 .
C13 H13A 0.9700 .
C13 H13B 0.9700 .
C14 H14 0.9800 .
C15 O5 1.430(14) .
C15 H15A 0.9700 .
C15 H15B 0.9700 .
C16 C17 1.50(2) .
C16 N2 1.521(17) .
C16 H16A 0.9700 .
C16 H16B 0.9700 .
C17 C18 1.52(2) .
C17 H17A 0.9700 .
C17 H17B 0.9700 .
C18 C19 1.48(3) .
C18 H18A 0.9700 .
C18 H18B 0.9700 .
C19 H19A 0.9600 .
C19 H19B 0.9600 .
C19 H19C 0.9600 .
C20 N2 1.53(2) .
C20 C21 1.55(3) .
C20 H20A 0.9700 .
C20 H20B 0.9700 .
C21 C22 1.50(3) .
C21 H21A 0.9700 .
C21 H21B 0.9700 .
C22 C23 1.51(3) .
C22 H22A 0.9700 .
C22 H22B 0.9700 .
C23 H23A 0.9600 .
C23 H23B 0.9600 .
C23 H23C 0.9600 .
C24 C25 1.49(3) .
C24 N2 1.54(2) .
C24 H24A 0.9700 .
C24 H24B 0.9700 .
C25 C26 1.56(4) .
C25 H25A 0.9700 .
C25 H25B 0.9700 .
C26 C27 1.40(4) .
C26 H26A 0.9700 .
C26 H26B 0.9700 .
C27 H27A 0.9600 .
C27 H27B 0.9600 .
C27 H27C 0.9600 .
C28 C29 1.53(2) .
C28 N2 1.54(2) .
C28 H28A 0.9700 .
C28 H28B 0.9700 .
C29 C30 1.56(3) .
C29 H29A 0.9700 .
C29 H29B 0.9700 .
C30 C31 1.49(3) .
C30 H30A 0.9700 .
C30 H30B 0.9700 .
C31 H31A 0.9600 .
C31 H31B 0.9600 .
C31 H31C 0.9600 .
C32 C33 1.46(3) .
C32 N3 1.47(2) .
C32 H32A 0.9700 .
C32 H32B 0.9700 .
C33 C34 1.52(3) .
C33 H33A 0.9700 .
C33 H33B 0.9700 .
C34 C35 1.54(2) .
C34 H34A 0.9700 .
C34 H34B 0.9700 .
C35 H35A 0.9600 .
C35 H35B 0.9600 .
C35 H35C 0.9600 .
C36 C37 1.37(4) .
C36 N3 1.61(3) .
C36 H36A 0.9700 .
C36 H36B 0.9700 .
C37 C38 1.51(4) .
C37 H37A 0.9700 .
C37 H37B 0.9700 .
C39 C38 1.500(19) .
C39 H39A 0.9600 .
C39 H39B 0.9600 .
C39 H39C 0.9600 .
C38 H38A 0.9700 .
C38 H38B 0.9700 .
Mn1 O11 1.940(7) 7_655
Mn1 O11 1.940(7) .
Mn1 O12 1.967(8) .
Mn1 O12 1.967(8) 7_655
Mn1 O5 2.069(8) .
Mn1 O5 2.069(8) 7_655
Mn1 Mo3 3.3430(8) 7_655
Mn1 Mo3 3.3430(8) .
Mn1 Mo1 3.3605(10) .
Mn1 Mo1 3.3605(9) 7_655
Mo1 O6 1.682(10) .
Mo1 O7 1.739(11) .
Mo1 O4 1.913(8) .
Mo1 O8 1.941(9) .
Mo1 O5 2.322(7) .
Mo1 O11 2.400(8) 7_655
Mo1 Mo2 3.3596(12) .
Mo1 Mo3 3.3623(15) 7_655
Mo2 O2 1.715(10) .
Mo2 O3 1.722(12) .
Mo2 O1 1.922(8) .
Mo2 O4 1.926(7) .
Mo2 O5 2.342(8) .
Mo2 O12 2.401(9) .
Mo2 Mo3 3.3600(14) .
Mo3 O10 1.679(9) .
Mo3 O9 1.701(9) .
Mo3 O8 1.907(9) 7_655
Mo3 O1 1.918(9) .
Mo3 O12 2.355(7) .
Mo3 O11 2.372(8) .
Mo3 Mo1 3.3623(15) 7_655
N3 C32 1.47(2) 2_755
N3 C36 1.61(3) 2_755
O8 Mo3 1.907(9) 7_655
O11 Mo1 2.400(8) 7_655
O12 C2 1.424(14) 7_655
O20 O20' 1.37(8) .
